data_2000459
loop_
_publ_author_name
'Matsuzawa, E. S.'
'Hirayama, N.'
'Ohshima, E.'
'Obase, H.'

_publ_section_title
;
 Structural aspects of the
 6,11-dihydro-11-oxodibenz[<i>b</i>,<i>e</i>]oxepin skeleton
;
_journal_issue 11
_journal_name_full 'Acta Crystallographica Section C'
_journal_page_first 2016
_journal_page_last 2019
_journal_paper_doi 10.1107/S0108270192002701
_journal_volume 48
_journal_year 1992
_chemical_formula_sum 'C17 H14 O4'
_chemical_formula_weight 282.30
_symmetry_cell_setting monoclinic
_symmetry_space_group_name_Hall '-P 2ybc'
_symmetry_space_group_name_H-M 'P 1 21/c 1'
_cell_angle_alpha 90
_cell_angle_beta 117.100(10)
_cell_angle_gamma 90
_cell_formula_units_Z 4
_cell_length_a 13.6440(10)
_cell_length_b 8.8780(10)
_cell_length_c 13.000(2)
_cell_volume 1401.8(3)
_diffrn_radiation_type Cu
_diffrn_radiation_wavelength 1.54184
_exptl_absorpt_coefficient_mu 0.75
_exptl_crystal_density_diffrn 1.34
_exptl_crystal_F_000 592
_cod_data_source_file as0554.cif
_cod_data_source_block as0554b
_cod_depositor_comments
;
 Adding the _atom_site_type_symbol data item.

 Antanas Vaitkus,
 2017-01-28
;
_cod_original_cell_volume 1401.9(4)
_cod_database_code 2000459

loop_
_atom_site_label
_atom_site_type_symbol
_atom_site_fract_x
_atom_site_fract_y
_atom_site_fract_z
O(1) O .0006(9) .51160(10) .21740(10)
O(2) O -.1183(9) .1193(2) -.00300(10)
O(3) O .39110(10) .1867(2) .21570(10)
O(4) O .41650(10) .1070(2) .06940(10)
C(1) C -.26150(10) .4398(2) .1837(2)
C(2) C -.3674(2) .4081(3) .1005(2)
C(3) C -.38530(10) .3239(3) .0053(2)
C(4) C -.29660(10) .2679(2) -.0075(2)
C(5) C -.18910(10) .3001(2) .07490(10)
C(6) C -.17160(10) .3859(2) .17090(10)
C(7) C -.05750(10) .4178(2) .26200(10)
C(8) C .05090(10) .4365(2) .16260(10)
C(9) C .01290(10) .3062(2) .09700(10)
C(10) C -.09840(10) .2334(2) .05550(10)
C(11) C .14960(10) .5033(2) .1772(2)
C(12) C .21150(10) .4362(2) .1312(2)
C(13) C .17940(10) .3023(2) .07040(10)
C(14) C .08090(10) .2391(2) .05410(10)
C(15) C .24900(10) .2264(2) .02220(10)
C(16) C .35870(10) .1750(2) .11460(10)
C(17) C .5226(2) .0474(3) .1517(2)
HC1 H -.2480(10) .503(2) .2520(10)
HC2 H -.424(2) .452(2) .112(2)
HC3 H -.4560(10) .301(2) -.052(2)
HC4 H -.3080(10) .212(2) -.0740(10)
HC7A H -.0560(10) .476(2) .3280(10)
HC7B H -.0160(10) .320(2) .2930(10)
HC11 H .1720(10) .598(2) .2180(10)
HC12 H .2790(10) .488(2) .146(2)
HC14 H .0590(10) .140(2) .0120(10)
HC15A H .2150(10) .135(2) -.0260(10)
HC15B H .2610(10) .292(2) -.0260(10)
HC17A H .511(2) -.017(3) .205(2)
HC17B H .548(2) -.005(3) .107(2)
HC17C H .561(2) .122(3) .202(2)

loop_
_geom_bond_atom_site_label_1
_geom_bond_atom_site_label_2
_geom_bond_distance
O(1) C(7) 1.440(2)
O(1) C(8) 1.368(2)
O(2) C(10) 1.222(3)
O(3) C(16) 1.185(2)
O(4) C(16) 1.325(3)
O(4) C(17) 1.452(2)
C(1) C(2) 1.383(2)
C(1) C(6) 1.395(3)
C(2) C(3) 1.369(3)
C(3) C(4) 1.386(3)
C(4) C(5) 1.397(2)
C(5) C(6) 1.387(2)
C(5) C(10) 1.493(3)
C(6) C(7) 1.492(2)
C(8) C(9) 1.391(2)
C(8) C(11) 1.403(3)
C(9) C(10) 1.506(2)
C(9) C(14) 1.415(3)
C(11) C(12) 1.373(3)
C(12) C(13) 1.383(3)
C(13) C(14) 1.382(2)
C(13) C(15) 1.513(3)
C(15) C(16) 1.501(3)
